data_4104616
loop_
_publ_author_name
'Michael W. Hull'
'Slavi C. Sevov'

_publ_contact_author_address
;Department of Chemistry and Biochemistry
251 Nieuwland Science Hall
University of Notre Dame
Notre Dame, Indiana 46556
;
_publ_contact_author_email ssevov@nd.edu
_publ_contact_author_name 'Sevov, S. C.'
_publ_section_title
;
 Functionalization of Nine-Atom Deltahedral Zintl Ions with Organic
 Substituents: Detailed Studies of the Reactions
;
_journal_name_full 'Journal of the American Chemical Society'
_journal_page_first 9026
_journal_page_last 9037
_journal_paper_doi 10.1021/ja9025962
_journal_volume 131
_journal_year 2009
_chemical_formula_moiety
;
 2(C18 H36 K N2 O6 ), C8 H14 Ge9, 3(C2 N2)
;
_chemical_formula_sum 'C50 H86 Ge9 K2 N10 O12'
_chemical_formula_weight 1750.98
_chemical_name_systematic
;
 (K-crypt)2[Ge9-(CH2CH(CH2)2)2] 3en
;
_space_group_IT_number 14
_symmetry_cell_setting monoclinic
_symmetry_space_group_name_Hall '-P 2yn'
_symmetry_space_group_name_H-M 'P 1 21/n 1'
_atom_sites_solution_hydrogens geom
_atom_sites_solution_primary direct
_atom_sites_solution_secondary difmap
_audit_creation_method SHELXL-97
_cell_angle_alpha 90.00
_cell_angle_beta 93.8900(10)
_cell_angle_gamma 90.00
_cell_formula_units_Z 4
_cell_length_a 14.9391(3)
_cell_length_b 25.7127(5)
_cell_length_c 19.0906(4)
_cell_measurement_temperature 100(2)
_cell_volume 7316.3(3)
_computing_cell_refinement 'APEX2/SAINT (Bruker, 2004)'
_computing_data_collection 'APEX2 (Bruker, 2004)'
_computing_data_reduction 'SAINT/XPREP (Bruker, 2004; Sheldrick, 2003)'
_computing_molecular_graphics 'XP (Sheldrick, 1998)'
_computing_publication_material 'XCIF (Sheldrick, 2001)'
_computing_structure_refinement 'SHELXL-97 (Sheldrick, 1997)'
_computing_structure_solution 'SHELXS-97 (Sheldrick, 1990)'
_diffrn_ambient_temperature 100(2)
_diffrn_measured_fraction_theta_full 1.000
_diffrn_measured_fraction_theta_max 1.000
_diffrn_measurement_device_type 'CCD Area Detector'
_diffrn_measurement_method 'Phi and Omega Scans'
_diffrn_radiation_monochromator graphite
_diffrn_radiation_source 'fine-focus sealed tube'
_diffrn_radiation_type MoK\a
_diffrn_radiation_wavelength 0.71073
_diffrn_reflns_av_R_equivalents 0.0212
_diffrn_reflns_av_sigmaI/netI 0.0178
_diffrn_reflns_limit_h_max 17
_diffrn_reflns_limit_h_min -17
_diffrn_reflns_limit_k_max 23
_diffrn_reflns_limit_k_min -30
_diffrn_reflns_limit_l_max 22
_diffrn_reflns_limit_l_min -22
_diffrn_reflns_number 57546
_diffrn_reflns_theta_full 25.00
_diffrn_reflns_theta_max 25.00
_diffrn_reflns_theta_min 1.58
_exptl_absorpt_coefficient_mu 3.813
_exptl_absorpt_correction_T_max 0.284
_exptl_absorpt_correction_T_min 0.136
_exptl_absorpt_correction_type multi-scan
_exptl_absorpt_process_details SADABS
_exptl_crystal_colour orange
_exptl_crystal_density_diffrn 1.590
_exptl_crystal_description parallelepiped
_exptl_crystal_F_000 3526
_exptl_crystal_size_max 0.56
_exptl_crystal_size_mid 0.54
_exptl_crystal_size_min 0.33
_refine_diff_density_max 0.758
_refine_diff_density_min -0.499
_refine_diff_density_rms 0.075
_refine_ls_extinction_method none
_refine_ls_goodness_of_fit_ref 1.079
_refine_ls_hydrogen_treatment constr
_refine_ls_matrix_type full
_refine_ls_number_parameters 755
_refine_ls_number_reflns 12889
_refine_ls_number_restraints 2
_refine_ls_restrained_S_all 1.079
_refine_ls_R_factor_all 0.0315
_refine_ls_R_factor_gt 0.0260
_refine_ls_shift/su_max 0.001
_refine_ls_shift/su_mean 0.000
_refine_ls_structure_factor_coef Fsqd
_refine_ls_weighting_details 'calc w=1/[\s^2^(Fo^2^)+(0.0232P)^2^+14.1596P] where P=(Fo^2^+2Fc^2^)/3'
_refine_ls_weighting_scheme calc
_refine_ls_wR_factor_gt 0.0627
_refine_ls_wR_factor_ref 0.0658
_reflns_number_gt 11448
_reflns_number_total 12889
_reflns_threshold_expression >2sigma(I)
_cod_data_source_file ja9025962_si_002_2.cif
_cod_data_source_block ge9-methylcyclopropane
_cod_database_code 4104616

loop_
_symmetry_equiv_pos_as_xyz
'x, y, z'
'-x+1/2, y+1/2, -z+1/2'
'-x, -y, -z'
'x-1/2, -y-1/2, z-1/2'

loop_
_atom_site_label
_atom_site_type_symbol
_atom_site_fract_x
_atom_site_fract_y
_atom_site_fract_z
_atom_site_U_iso_or_equiv
_atom_site_adp_type
_atom_site_occupancy
_atom_site_symmetry_multiplicity
_atom_site_calc_flag
_atom_site_refinement_flags
_atom_site_disorder_assembly
_atom_site_disorder_group
Ge1 Ge 0.356276(19) 0.198288(11) 0.098499(15) 0.01774(7) Uani 1 1 d . . .
Ge2 Ge 0.395904(19) 0.304970(11) -0.041740(15) 0.01707(7) Uani 1 1 d . . .
Ge3 Ge 0.481617(19) 0.258093(11) 0.068301(16) 0.01969(7) Uani 1 1 d . . .
Ge4 Ge 0.212416(19) 0.305258(11) 0.000614(15) 0.01771(7) Uani 1 1 d . . .
Ge5 Ge 0.35256(2) 0.318971(11) 0.085823(15) 0.01781(7) Uani 1 1 d . . .
Ge6 Ge 0.399123(19) 0.199863(11) -0.031341(15) 0.01743(7) Uani 1 1 d . . .
Ge7 Ge 0.23214(2) 0.259684(12) 0.127250(16) 0.02083(7) Uani 1 1 d . . .
Ge8 Ge 0.216154(19) 0.201055(12) 0.010480(16) 0.01903(7) Uani 1 1 d . . .
Ge9 Ge 0.26852(2) 0.248342(12) -0.099393(15) 0.02035(7) Uani 1 1 d . . .
C100 C 0.3688(2) 0.12741(11) 0.14224(16) 0.0251(7) Uani 1 1 d . . .
H10A H 0.3785 0.1013 0.1054 0.030 Uiso 1 1 calc R . .
H10B H 0.4217 0.1269 0.1764 0.030 Uiso 1 1 calc R . .
C101 C 0.2868(2) 0.11352(13) 0.17866(17) 0.0293(7) Uani 1 1 d . . .
H101 H 0.2294 0.1164 0.1487 0.035 Uiso 1 1 calc R . .
C102 C 0.2876(2) 0.07100(13) 0.23293(16) 0.0322(7) Uani 1 1 d . . .
H10C H 0.2337 0.0486 0.2340 0.039 Uiso 1 1 calc R . .
H10D H 0.3453 0.0533 0.2455 0.039 Uiso 1 1 calc R . .
C103 C 0.2789(3) 0.12669(13) 0.25330(19) 0.0406(9) Uani 1 1 d . . .
H10E H 0.2198 0.1387 0.2674 0.049 Uiso 1 1 calc R . .
H10F H 0.3312 0.1433 0.2789 0.049 Uiso 1 1 calc R . .
C104 C 0.3704(2) 0.39296(11) 0.11658(15) 0.0205(6) Uani 1 1 d . . .
H10G H 0.4135 0.4101 0.0868 0.025 Uiso 1 1 calc R . .
H10H H 0.3127 0.4118 0.1106 0.025 Uiso 1 1 calc R . .
C105 C 0.4055(2) 0.39563(11) 0.19213(15) 0.0216(6) Uani 1 1 d . . .
H105 H 0.4652 0.3788 0.2030 0.026 Uiso 1 1 calc R . .
C106 C 0.3412(2) 0.39112(13) 0.24813(17) 0.0324(8) Uani 1 1 d . . .
H10I H 0.3606 0.3713 0.2910 0.039 Uiso 1 1 calc R . .
H10J H 0.2766 0.3881 0.2334 0.039 Uiso 1 1 calc R . .
C107 C 0.3867(2) 0.44248(13) 0.23614(16) 0.0287(7) Uani 1 1 d . . .
H10K H 0.3500 0.4708 0.2138 0.034 Uiso 1 1 calc R . .
H10L H 0.4341 0.4540 0.2715 0.034 Uiso 1 1 calc R . .
K10 K 0.82240(4) 0.06362(2) 0.10619(3) 0.01571(12) Uani 1 1 d . . .
K11 K 0.84199(4) 0.43913(2) 0.11400(3) 0.01665(12) Uani 1 1 d . . .
C1 C 0.6174(2) 0.04796(14) -0.01852(17) 0.0315(8) Uani 1 1 d . . .
H1A H 0.5669 0.0282 -0.0419 0.038 Uiso 1 1 calc R . .
H1B H 0.6390 0.0728 -0.0532 0.038 Uiso 1 1 calc R . .
C2 C 0.5833(2) 0.07795(13) 0.04122(17) 0.0309(7) Uani 1 1 d . . .
H2A H 0.5333 0.1008 0.0239 0.037 Uiso 1 1 calc R . .
H2B H 0.5606 0.0537 0.0762 0.037 Uiso 1 1 calc R . .
C3 C 0.6225(2) 0.14284(12) 0.12410(18) 0.0291(7) Uani 1 1 d . . .
H3A H 0.6008 0.1225 0.1636 0.035 Uiso 1 1 calc R . .
H3B H 0.5717 0.1634 0.1029 0.035 Uiso 1 1 calc R . .
C4 C 0.6962(2) 0.17855(12) 0.15064(17) 0.0284(7) Uani 1 1 d . . .
H4A H 0.7191 0.1981 0.1109 0.034 Uiso 1 1 calc R . .
H4B H 0.6728 0.2039 0.1839 0.034 Uiso 1 1 calc R . .
C5 C 0.8351(2) 0.18286(11) 0.21647(16) 0.0262(7) Uani 1 1 d . . .
H5A H 0.8079 0.2077 0.2485 0.031 Uiso 1 1 calc R . .
H5B H 0.8631 0.2030 0.1795 0.031 Uiso 1 1 calc R . .
C6 C 0.9051(2) 0.15076(12) 0.25677(15) 0.0246(7) Uani 1 1 d . . .
H6A H 0.9488 0.1744 0.2816 0.030 Uiso 1 1 calc R . .
H6B H 0.8758 0.1303 0.2927 0.030 Uiso 1 1 calc R . .
C7 C 1.01820(19) 0.14392(12) 0.17267(15) 0.0238(6) Uani 1 1 d . . .
H7A H 1.0705 0.1537 0.2046 0.029 Uiso 1 1 calc R . .
H7B H 0.9893 0.1764 0.1549 0.029 Uiso 1 1 calc R . .
C8 C 1.05080(19) 0.11430(12) 0.11184(15) 0.0248(7) Uani 1 1 d . . .
H8A H 1.0990 0.1341 0.0906 0.030 Uiso 1 1 calc R . .
H8B H 1.0756 0.0804 0.1281 0.030 Uiso 1 1 calc R . .
C9 C 1.0082(2) 0.08737(14) -0.00331(17) 0.0316(8) Uani 1 1 d . . .
H9A H 1.0356 0.0526 0.0041 0.038 Uiso 1 1 calc R . .
H9B H 1.0544 0.1111 -0.0201 0.038 Uiso 1 1 calc R . .
C10 C 0.9306(2) 0.08406(14) -0.05668(16) 0.0339(8) Uani 1 1 d . . .
H10M H 0.9001 0.1182 -0.0613 0.041 Uiso 1 1 calc R . .
H10N H 0.9519 0.0745 -0.1030 0.041 Uiso 1 1 calc R . .
C11 C 0.7975(2) 0.03825(14) -0.08573(16) 0.0339(8) Uani 1 1 d . . .
H11A H 0.8210 0.0279 -0.1310 0.041 Uiso 1 1 calc R . .
H11B H 0.7638 0.0712 -0.0930 0.041 Uiso 1 1 calc R . .
C12 C 0.7363(2) -0.00372(14) -0.06072(15) 0.0312(8) Uani 1 1 d . . .
H12A H 0.6907 -0.0122 -0.0991 0.037 Uiso 1 1 calc R . .
H12B H 0.7720 -0.0355 -0.0500 0.037 Uiso 1 1 calc R . .
C13 C 0.6550(2) -0.03490(12) 0.03548(16) 0.0269(7) Uani 1 1 d . . .
H13A H 0.6238 -0.0568 -0.0011 0.032 Uiso 1 1 calc R . .
H13B H 0.6101 -0.0238 0.0682 0.032 Uiso 1 1 calc R . .
C14 C 0.7250(2) -0.06720(12) 0.07523(16) 0.0269(7) Uani 1 1 d . . .
H14A H 0.6979 -0.1000 0.0908 0.032 Uiso 1 1 calc R . .
H14B H 0.7735 -0.0760 0.0445 0.032 Uiso 1 1 calc R . .
C15 C 0.8260(2) -0.06888(11) 0.17501(17) 0.0260(7) Uani 1 1 d . . .
H15A H 0.8778 -0.0761 0.1468 0.031 Uiso 1 1 calc R . .
H15B H 0.7994 -0.1025 0.1879 0.031 Uiso 1 1 calc R . .
C16 C 0.8565(2) -0.03978(12) 0.23955(16) 0.0252(7) Uani 1 1 d . . .
H16A H 0.8041 -0.0298 0.2656 0.030 Uiso 1 1 calc R . .
H16B H 0.8962 -0.0621 0.2704 0.030 Uiso 1 1 calc R . .
C17 C 0.9398(2) 0.03315(12) 0.28094(15) 0.0241(7) Uani 1 1 d . . .
H17A H 0.9741 0.0090 0.3130 0.029 Uiso 1 1 calc R . .
H17B H 0.8906 0.0484 0.3064 0.029 Uiso 1 1 calc R . .
C18 C 1.00060(19) 0.07562(12) 0.25753(15) 0.0236(6) Uani 1 1 d . . .
H18A H 1.0295 0.0929 0.2995 0.028 Uiso 1 1 calc R . .
H18B H 1.0486 0.0598 0.2313 0.028 Uiso 1 1 calc R . .
C19 C 0.6425(2) 0.40750(12) -0.00707(17) 0.0324(8) Uani 1 1 d . . .
H19A H 0.6754 0.3816 -0.0338 0.039 Uiso 1 1 calc R . .
H19B H 0.5857 0.4155 -0.0348 0.039 Uiso 1 1 calc R . .
C20 C 0.6205(2) 0.38377(13) 0.06127(18) 0.0312(7) Uani 1 1 d . . .
H20A H 0.5895 0.4096 0.0895 0.037 Uiso 1 1 calc R . .
H20B H 0.5801 0.3536 0.0526 0.037 Uiso 1 1 calc R . .
C21 C 0.68306(19) 0.33662(11) 0.15805(15) 0.0220(6) Uani 1 1 d . . .
H21A H 0.6466 0.3060 0.1427 0.026 Uiso 1 1 calc R . .
H21B H 0.6484 0.3574 0.1905 0.026 Uiso 1 1 calc R . .
C22 C 0.76902(19) 0.31913(11) 0.19487(15) 0.0211(6) Uani 1 1 d . . .
H22A H 0.7565 0.2968 0.2353 0.025 Uiso 1 1 calc R . .
H22B H 0.8039 0.2985 0.1624 0.025 Uiso 1 1 calc R . .
C23 C 0.8952(2) 0.34778(13) 0.26338(16) 0.0271(7) Uani 1 1 d . . .
H23A H 0.9334 0.3240 0.2377 0.033 Uiso 1 1 calc R . .
H23B H 0.8748 0.3291 0.3048 0.033 Uiso 1 1 calc R . .
C24 C 0.9476(2) 0.39541(13) 0.28657(16) 0.0290(7) Uani 1 1 d . . .
H24A H 0.9077 0.4192 0.3107 0.035 Uiso 1 1 calc R . .
H24B H 0.9968 0.3849 0.3210 0.035 Uiso 1 1 calc R . .
C26 C 1.06026(19) 0.39409(13) 0.20209(16) 0.0266(7) Uani 1 1 d . . .
H26A H 1.0425 0.3570 0.1984 0.032 Uiso 1 1 calc R . .
H26B H 1.1129 0.3965 0.2363 0.032 Uiso 1 1 calc R . .
C27 C 1.0872(2) 0.41221(13) 0.13173(17) 0.0283(7) Uani 1 1 d . . .
H27A H 1.1071 0.4489 0.1349 0.034 Uiso 1 1 calc R . .
H27B H 1.1378 0.3909 0.1170 0.034 Uiso 1 1 calc R . .
C28 C 1.0380(2) 0.42164(13) 0.01324(16) 0.0316(8) Uani 1 1 d . . .
H28A H 1.0926 0.4023 0.0022 0.038 Uiso 1 1 calc R . .
H28B H 1.0517 0.4593 0.0119 0.038 Uiso 1 1 calc R . .
C29 C 0.9637(2) 0.40931(14) -0.03946(17) 0.0353(8) Uani 1 1 d . . .
H29A H 0.9827 0.4164 -0.0872 0.042 Uiso 1 1 calc R . .
H29B H 0.9482 0.3720 -0.0366 0.042 Uiso 1 1 calc R . .
C30 C 0.8167(2) 0.43154(14) -0.07883(16) 0.0375(8) Uani 1 1 d . . .
H30A H 0.7978 0.3947 -0.0777 0.045 Uiso 1 1 calc R . .
H30B H 0.8380 0.4389 -0.1258 0.045 Uiso 1 1 calc R . .
C31 C 0.7381(2) 0.46629(13) -0.06572(16) 0.0333(8) Uani 1 1 d . . .
H31A H 0.7586 0.5029 -0.0649 0.040 Uiso 1 1 calc R . .
H31B H 0.6922 0.4625 -0.1053 0.040 Uiso 1 1 calc R . .
C32 C 0.6400(2) 0.49882(12) 0.01966(17) 0.0278(7) Uani 1 1 d . . .
H32A H 0.6018 0.4871 0.0570 0.033 Uiso 1 1 calc R . .
H32B H 0.5997 0.5085 -0.0216 0.033 Uiso 1 1 calc R . .
C33 C 0.6906(2) 0.54637(12) 0.04502(16) 0.0269(7) Uani 1 1 d . . .
H33A H 0.7310 0.5580 0.0091 0.032 Uiso 1 1 calc R . .
H33B H 0.6481 0.5749 0.0531 0.032 Uiso 1 1 calc R . .
C34 C 0.7926(2) 0.57875(11) 0.13294(15) 0.0231(6) Uani 1 1 d . . .
H34A H 0.7524 0.6091 0.1363 0.028 Uiso 1 1 calc R . .
H34B H 0.8381 0.5873 0.0993 0.028 Uiso 1 1 calc R . .
C35 C 0.8380(2) 0.56703(11) 0.20349(15) 0.0247(7) Uani 1 1 d . . .
H35A H 0.8704 0.5983 0.2220 0.030 Uiso 1 1 calc R . .
H35B H 0.7926 0.5575 0.2367 0.030 Uiso 1 1 calc R . .
C36 C 0.9457(2) 0.51428(13) 0.26349(16) 0.0288(7) Uani 1 1 d . . .
H36A H 0.9031 0.5004 0.2964 0.035 Uiso 1 1 calc R . .
H36B H 0.9724 0.5466 0.2838 0.035 Uiso 1 1 calc R . .
C37 C 1.0185(2) 0.47492(13) 0.25346(17) 0.0289(7) Uani 1 1 d . . .
H37A H 1.0590 0.4889 0.2192 0.035 Uiso 1 1 calc R . .
H37B H 1.0542 0.4704 0.2987 0.035 Uiso 1 1 calc R . .
N1 N 0.69043(16) 0.01141(10) 0.00191(12) 0.0241(6) Uani 1 1 d . . .
N2 N 0.95389(15) 0.11492(9) 0.21309(12) 0.0191(5) Uani 1 1 d . . .
N3 N 0.69643(17) 0.45513(9) 0.00018(13) 0.0238(5) Uani 1 1 d . . .
N4 N 0.98623(15) 0.42378(10) 0.22897(12) 0.0212(5) Uani 1 1 d . . .
O1 O 0.65469(13) 0.10851(8) 0.07313(11) 0.0276(5) Uani 1 1 d . . .
O2 O 0.76713(13) 0.14924(7) 0.18506(11) 0.0228(4) Uani 1 1 d . . .
O3 O 0.97762(13) 0.10627(8) 0.06085(10) 0.0229(4) Uani 1 1 d . . .
O4 O 0.86955(14) 0.04544(9) -0.03440(10) 0.0278(5) Uani 1 1 d . . .
O5 O 0.76083(13) -0.03867(7) 0.13472(10) 0.0214(4) Uani 1 1 d . . .
O6 O 0.90400(13) 0.00584(8) 0.22058(10) 0.0226(4) Uani 1 1 d . . .
O7 O 0.70185(13) 0.36732(8) 0.09856(10) 0.0227(4) Uani 1 1 d . . .
O8 O 0.81943(13) 0.36364(7) 0.21875(10) 0.0197(4) Uani 1 1 d . . .
O9 O 1.01291(13) 0.40758(8) 0.08159(10) 0.0240(5) Uani 1 1 d . . .
O10 O 0.88672(15) 0.44045(8) -0.02665(10) 0.0274(5) Uani 1 1 d . . .
O11 O 0.74192(13) 0.53444(7) 0.10880(10) 0.0219(4) Uani 1 1 d . . .
O12 O 0.89957(13) 0.52518(8) 0.19751(10) 0.0236(4) Uani 1 1 d . . .
C40 C 0.8625(2) 0.24249(13) -0.00118(19) 0.0331(8) Uani 1 1 d . . .
C41 C 0.9609(2) 0.24880(13) 0.02275(17) 0.0294(7) Uani 1 1 d . . .
C42 C 0.6763(3) 0.20212(15) 0.8471(2) 0.0457(9) Uani 1 1 d . . .
C43 C 0.6175(3) 0.24935(15) 0.8346(2) 0.0432(9) Uani 1 1 d . A .
N5 N 0.81904(19) 0.29382(11) -0.01401(16) 0.0386(7) Uani 1 1 d . . .
N6 N 0.97144(18) 0.27705(11) 0.09043(14) 0.0309(6) Uani 1 1 d . . .
N7 N 0.62583(19) 0.28504(13) 0.89503(17) 0.0456(8) Uani 1 1 d . . .
N8 N 0.6490(3) 0.17061(16) 0.9074(2) 0.0555(13) Uani 0.862(8) 1 d P A 4
N18 N 0.7771(14) 0.2256(9) 0.8338(11) 0.038(7) Uiso 0.138(8) 1 d P A 5
C45 C -0.0188(5) 0.2733(3) 0.8124(4) 0.0282(16) Uiso 0.516(7) 1 d P B 2
C44 C 0.0385(4) 0.2258(3) 0.7799(3) 0.0243(15) Uiso 0.516(7) 1 d P B 2
N9 N -0.1036(5) 0.2542(3) 0.8181(4) 0.053(2) Uiso 0.516(7) 1 d P B 2
N10 N 0.0250(6) 0.1881(3) 0.8435(5) 0.067(3) Uiso 0.516(7) 1 d P B 2
N19 N 0.0396(5) 0.3125(3) 0.8309(4) 0.060(2) Uiso 0.484(7) 1 d P B 3
C144 C -0.0193(11) 0.2227(5) 0.8151(8) 0.114(5) Uiso 0.484(7) 1 d PD B 3
C145 C 0.0068(9) 0.2785(4) 0.7844(7) 0.077(3) Uiso 0.484(7) 1 d PD B 3
N20 N 0.0517(5) 0.1799(3) 0.8227(5) 0.0000(17) Uiso 0.242(3) 1 d P B 3
N21 N 0.0514(9) 0.1973(6) 0.7877(8) 0.041(3) Uiso 0.242(3) 1 d P B 3

loop_
_atom_site_aniso_label
_atom_site_aniso_U_11
_atom_site_aniso_U_22
_atom_site_aniso_U_33
_atom_site_aniso_U_23
_atom_site_aniso_U_13
_atom_site_aniso_U_12
Ge1 0.01901(15) 0.01419(15) 0.02015(15) 0.00388(11) 0.00226(12) 0.00062(12)
Ge2 0.01762(15) 0.01425(15) 0.01970(15) 0.00288(11) 0.00401(12) -0.00044(11)
Ge3 0.01559(15) 0.01476(15) 0.02797(17) 0.00182(12) -0.00403(12) -0.00081(12)
Ge4 0.01609(15) 0.01723(15) 0.01985(15) 0.00080(12) 0.00143(11) 0.00338(12)
Ge5 0.02146(15) 0.01337(15) 0.01842(15) -0.00199(11) -0.00012(12) 0.00022(12)
Ge6 0.01821(15) 0.01386(15) 0.02064(15) -0.00181(11) 0.00436(12) 0.00081(12)
Ge7 0.02349(16) 0.02100(16) 0.01886(15) 0.00146(12) 0.00777(12) 0.00193(13)
Ge8 0.01552(15) 0.01757(15) 0.02411(16) -0.00035(12) 0.00210(12) -0.00360(12)
Ge9 0.02275(16) 0.02337(16) 0.01465(15) -0.00195(12) -0.00081(12) 0.00023(13)
C100 0.0312(17) 0.0190(15) 0.0255(16) 0.0061(12) 0.0059(13) 0.0029(13)
C101 0.0245(16) 0.0324(18) 0.0307(17) 0.0124(14) -0.0010(13) -0.0036(14)
C102 0.042(2) 0.0268(17) 0.0281(17) 0.0080(14) 0.0053(15) -0.0018(15)
C103 0.053(2) 0.0299(19) 0.041(2) 0.0048(16) 0.0204(18) 0.0071(17)
C104 0.0245(15) 0.0147(14) 0.0220(15) -0.0021(11) 0.0000(12) 0.0010(12)
C105 0.0227(15) 0.0195(15) 0.0224(15) -0.0029(12) -0.0014(12) -0.0002(12)
C106 0.0341(18) 0.040(2) 0.0232(16) -0.0033(14) 0.0031(14) -0.0078(15)
C107 0.0323(17) 0.0281(17) 0.0255(16) -0.0081(13) 0.0012(13) -0.0028(14)
K10 0.0148(3) 0.0158(3) 0.0166(3) 0.0005(2) 0.0017(2) -0.0009(2)
K11 0.0185(3) 0.0160(3) 0.0156(3) -0.0005(2) 0.0015(2) 0.0006(2)
C1 0.0229(16) 0.043(2) 0.0271(17) 0.0092(15) -0.0094(13) -0.0117(14)
C2 0.0182(15) 0.0357(19) 0.0376(19) 0.0081(15) -0.0064(13) -0.0021(14)
C3 0.0210(15) 0.0259(17) 0.0407(19) 0.0103(14) 0.0048(14) 0.0103(13)
C4 0.0285(17) 0.0178(15) 0.0397(19) 0.0055(13) 0.0088(14) 0.0093(13)
C5 0.0357(18) 0.0162(15) 0.0270(16) -0.0062(12) 0.0048(13) -0.0014(13)
C6 0.0327(17) 0.0254(16) 0.0157(14) -0.0045(12) 0.0019(12) -0.0061(13)
C7 0.0209(15) 0.0267(16) 0.0234(15) 0.0026(12) -0.0017(12) -0.0121(13)
C8 0.0173(14) 0.0323(17) 0.0247(16) 0.0068(13) 0.0011(12) -0.0060(13)
C9 0.0276(17) 0.0392(19) 0.0300(17) -0.0077(15) 0.0160(14) -0.0145(15)
C10 0.0377(19) 0.042(2) 0.0230(16) -0.0027(14) 0.0119(14) -0.0226(16)
C11 0.0365(19) 0.047(2) 0.0183(16) -0.0026(14) 0.0046(14) -0.0197(16)
C12 0.0365(18) 0.042(2) 0.0154(15) -0.0057(13) 0.0033(13) -0.0200(16)
C13 0.0285(16) 0.0296(17) 0.0229(16) -0.0054(13) 0.0043(13) -0.0166(14)
C14 0.0350(18) 0.0190(15) 0.0278(16) -0.0066(13) 0.0101(14) -0.0099(13)
C15 0.0255(16) 0.0160(15) 0.0373(18) 0.0081(13) 0.0088(13) 0.0033(12)
C16 0.0239(15) 0.0211(16) 0.0305(17) 0.0110(13) 0.0021(13) -0.0026(13)
C17 0.0222(15) 0.0281(17) 0.0216(15) 0.0086(13) -0.0021(12) -0.0018(13)
C18 0.0194(15) 0.0298(17) 0.0211(15) 0.0050(13) -0.0021(12) -0.0037(13)
C19 0.0362(18) 0.0249(17) 0.0330(18) 0.0008(14) -0.0208(15) -0.0034(14)
C20 0.0246(16) 0.0223(16) 0.045(2) 0.0069(14) -0.0134(14) -0.0060(13)
C21 0.0241(15) 0.0142(14) 0.0277(16) -0.0003(12) 0.0016(12) -0.0062(12)
C22 0.0266(16) 0.0127(14) 0.0243(15) 0.0023(12) 0.0037(12) -0.0016(12)
C23 0.0244(16) 0.0332(18) 0.0232(16) 0.0135(13) -0.0019(12) -0.0003(14)
C24 0.0264(16) 0.041(2) 0.0185(15) 0.0035(14) -0.0043(13) -0.0042(14)
C26 0.0175(15) 0.0294(17) 0.0321(17) -0.0014(14) -0.0033(12) 0.0039(13)
C27 0.0183(15) 0.0299(17) 0.0373(18) -0.0048(14) 0.0070(13) 0.0017(13)
C28 0.0339(18) 0.0328(18) 0.0305(18) 0.0091(14) 0.0214(14) 0.0123(15)
C29 0.049(2) 0.0330(19) 0.0254(17) 0.0017(14) 0.0163(15) 0.0187(16)
C30 0.055(2) 0.041(2) 0.0165(16) 0.0010(14) 0.0019(15) 0.0099(17)
C31 0.046(2) 0.0336(19) 0.0187(16) 0.0068(13) -0.0062(14) 0.0062(16)
C32 0.0276(17) 0.0254(16) 0.0295(17) 0.0067(13) -0.0055(13) 0.0063(13)
C33 0.0348(17) 0.0194(15) 0.0262(16) 0.0055(13) 0.0000(13) 0.0063(13)
C34 0.0311(16) 0.0151(14) 0.0242(15) -0.0011(12) 0.0098(13) -0.0011(12)
C35 0.0330(17) 0.0173(15) 0.0247(16) -0.0057(12) 0.0103(13) 0.0010(13)
C36 0.0306(17) 0.0307(18) 0.0244(16) -0.0105(13) -0.0024(13) -0.0025(14)
C37 0.0244(16) 0.0315(18) 0.0299(17) -0.0093(14) -0.0043(13) -0.0034(14)
N1 0.0243(13) 0.0304(14) 0.0175(12) -0.0003(10) 0.0009(10) -0.0105(11)
N2 0.0207(12) 0.0188(12) 0.0177(12) 0.0023(10) 0.0004(10) -0.0033(10)
N3 0.0294(14) 0.0189(13) 0.0221(13) 0.0033(10) -0.0059(11) 0.0010(11)
N4 0.0163(12) 0.0253(13) 0.0220(13) -0.0017(10) 0.0003(10) -0.0016(10)
O1 0.0164(10) 0.0306(12) 0.0354(12) -0.0001(10) -0.0006(9) 0.0016(9)
O2 0.0245(11) 0.0137(10) 0.0303(11) 0.0000(8) 0.0017(9) 0.0022(8)
O3 0.0189(10) 0.0294(12) 0.0208(10) -0.0028(9) 0.0048(8) -0.0077(9)
O4 0.0279(11) 0.0357(13) 0.0206(11) -0.0023(9) 0.0059(9) -0.0152(10)
O5 0.0259(11) 0.0139(10) 0.0244(11) -0.0002(8) 0.0025(8) -0.0009(8)
O6 0.0228(10) 0.0215(11) 0.0232(11) 0.0089(8) 0.0000(8) -0.0040(9)
O7 0.0216(10) 0.0192(10) 0.0264(11) 0.0043(8) -0.0055(8) -0.0035(8)
O8 0.0211(10) 0.0174(10) 0.0202(10) 0.0023(8) -0.0019(8) -0.0005(8)
O9 0.0235(11) 0.0256(11) 0.0240(11) 0.0027(9) 0.0093(9) 0.0041(9)
O10 0.0364(12) 0.0283(12) 0.0181(10) -0.0011(9) 0.0052(9) 0.0091(10)
O11 0.0279(11) 0.0151(10) 0.0227(11) 0.0037(8) 0.0022(9) 0.0006(8)
O12 0.0282(11) 0.0227(11) 0.0201(10) -0.0062(8) 0.0039(9) 0.0001(9)
C40 0.0298(18) 0.0302(18) 0.039(2) 0.0010(15) -0.0011(15) 0.0009(14)
C41 0.0269(17) 0.0330(18) 0.0286(17) 0.0016(14) 0.0028(13) 0.0040(14)
C42 0.064(3) 0.033(2) 0.040(2) -0.0034(16) 0.0044(19) 0.0033(18)
C43 0.041(2) 0.047(2) 0.040(2) -0.0109(17) -0.0063(17) 0.0040(17)
N5 0.0323(16) 0.0310(16) 0.0515(19) -0.0037(14) -0.0051(14) 0.0069(13)
N6 0.0305(15) 0.0366(16) 0.0257(14) 0.0001(12) 0.0021(11) -0.0005(12)
N7 0.0295(16) 0.053(2) 0.053(2) -0.0241(16) -0.0033(14) 0.0020(15)
N8 0.063(3) 0.042(2) 0.061(3) 0.020(2) 0.001(2) -0.001(2)

loop_
_atom_type_symbol
_atom_type_description
_atom_type_scat_dispersion_real
_atom_type_scat_dispersion_imag
_atom_type_scat_source
C C 0.0033 0.0016 'International Tables Vol C Tables 4.2.6.8 and 6.1.1.4'
H H 0.0000 0.0000 'International Tables Vol C Tables 4.2.6.8 and 6.1.1.4'
N N 0.0061 0.0033 'International Tables Vol C Tables 4.2.6.8 and 6.1.1.4'
O O 0.0106 0.0060 'International Tables Vol C Tables 4.2.6.8 and 6.1.1.4'
K K 0.2009 0.2494 'International Tables Vol C Tables 4.2.6.8 and 6.1.1.4'
Ge Ge 0.1547 1.8001 'International Tables Vol C Tables 4.2.6.8 and 6.1.1.4'

loop_
_geom_angle_atom_site_label_1
_geom_angle_atom_site_label_2
_geom_angle_atom_site_label_3
_geom_angle
C100 Ge1 Ge3 126.82(9)
C100 Ge1 Ge7 121.76(9)
Ge3 Ge1 Ge7 103.674(14)
C100 Ge1 Ge8 110.03(9)
Ge3 Ge1 Ge8 114.485(14)
Ge7 Ge1 Ge8 63.342(12)
C100 Ge1 Ge6 112.85(9)
Ge3 Ge1 Ge6 62.479(12)
Ge7 Ge1 Ge6 115.421(14)
Ge8 Ge1 Ge6 67.820(12)
Ge9 Ge2 Ge5 104.795(14)
Ge9 Ge2 Ge3 112.377(14)
Ge5 Ge2 Ge3 57.314(11)
Ge9 Ge2 Ge6 58.522(11)
Ge5 Ge2 Ge6 94.252(12)
Ge3 Ge2 Ge6 59.164(11)
Ge9 Ge2 Ge4 55.880(11)
Ge5 Ge2 Ge4 55.768(10)
Ge3 Ge2 Ge4 101.121(12)
Ge6 Ge2 Ge4 89.688(11)
Ge1 Ge3 Ge5 76.225(13)
Ge1 Ge3 Ge6 60.276(11)
Ge5 Ge3 Ge6 97.065(13)
Ge1 Ge3 Ge2 97.541(13)
Ge5 Ge3 Ge2 59.649(11)
Ge6 Ge3 Ge2 61.128(11)
Ge5 Ge4 Ge9 104.597(14)
Ge5 Ge4 Ge7 57.215(11)
Ge9 Ge4 Ge7 113.325(14)
Ge5 Ge4 Ge8 94.575(13)
Ge9 Ge4 Ge8 58.789(11)
Ge7 Ge4 Ge8 60.067(11)
Ge5 Ge4 Ge2 55.782(10)
Ge9 Ge4 Ge2 55.642(10)
Ge7 Ge4 Ge2 101.605(12)
Ge8 Ge4 Ge2 90.083(11)
C104 Ge5 Ge3 122.68(9)
C104 Ge5 Ge7 124.41(9)
Ge3 Ge5 Ge7 103.530(14)
C104 Ge5 Ge4 113.57(8)
Ge3 Ge5 Ge4 115.162(14)
Ge7 Ge5 Ge4 63.345(12)
C104 Ge5 Ge2 111.78(8)
Ge3 Ge5 Ge2 63.037(12)
Ge7 Ge5 Ge2 116.095(14)
Ge4 Ge5 Ge2 68.450(12)
Ge9 Ge6 Ge1 105.057(13)
Ge9 Ge6 Ge3 112.644(14)
Ge1 Ge6 Ge3 57.245(11)
Ge9 Ge6 Ge2 58.273(11)
Ge1 Ge6 Ge2 94.647(12)
Ge3 Ge6 Ge2 59.708(11)
Ge9 Ge6 Ge8 55.992(11)
Ge1 Ge6 Ge8 55.972(10)
Ge3 Ge6 Ge8 101.364(13)
Ge2 Ge6 Ge8 89.843(12)
Ge1 Ge7 Ge5 76.113(12)
Ge1 Ge7 Ge4 96.579(13)
Ge5 Ge7 Ge4 59.440(11)
Ge1 Ge7 Ge8 59.615(11)
Ge5 Ge7 Ge8 95.965(13)
Ge4 Ge7 Ge8 59.994(11)
Ge9 Ge8 Ge1 105.218(14)
Ge9 Ge8 Ge4 58.744(11)
Ge1 Ge8 Ge4 94.863(13)
Ge9 Ge8 Ge7 113.169(14)
Ge1 Ge8 Ge7 57.043(11)
Ge4 Ge8 Ge7 59.938(11)
Ge9 Ge8 Ge6 55.939(11)
Ge1 Ge8 Ge6 56.209(10)
Ge4 Ge8 Ge6 90.386(12)
Ge7 Ge8 Ge6 101.647(13)
Ge2 Ge9 Ge6 63.205(11)
Ge2 Ge9 Ge4 68.479(12)
Ge6 Ge9 Ge4 99.945(13)
Ge2 Ge9 Ge8 100.009(13)
Ge6 Ge9 Ge8 68.069(12)
Ge4 Ge9 Ge8 62.467(12)
C101 C100 Ge1 110.8(2)
C101 C100 H10A 109.5
Ge1 C100 H10A 109.5
C101 C100 H10B 109.5
Ge1 C100 H10B 109.5
H10A C100 H10B 108.1
C103 C101 C100 121.1(3)
C103 C101 C102 60.0(2)
C100 C101 C102 121.7(3)
C103 C101 H101 114.5
C100 C101 H101 114.5
C102 C101 H101 114.5
C103 C102 C101 59.0(2)
C103 C102 H10C 117.9
C101 C102 H10C 117.9
C103 C102 H10D 117.9
C101 C102 H10D 117.9
H10C C102 H10D 115.0
C101 C103 C102 61.0(2)
C101 C103 H10E 117.7
C102 C103 H10E 117.7
C101 C103 H10F 117.7
C102 C103 H10F 117.7
H10E C103 H10F 114.8
C105 C104 Ge5 110.83(19)
C105 C104 H10G 109.5
Ge5 C104 H10G 109.5
C105 C104 H10H 109.5
Ge5 C104 H10H 109.5
H10G C104 H10H 108.1
C106 C105 C104 119.1(3)
C106 C105 C107 60.5(2)
C104 C105 C107 120.4(3)
C106 C105 H105 115.3
C104 C105 H105 115.3
C107 C105 H105 115.3
C105 C106 C107 60.3(2)
C105 C106 H10I 117.7
C107 C106 H10I 117.7
C105 C106 H10J 117.7
C107 C106 H10J 117.7
H10I C106 H10J 114.9
C105 C107 C106 59.2(2)
C105 C107 H10K 117.9
C106 C107 H10K 117.9
C105 C107 H10L 117.9
C106 C107 H10L 117.9
H10K C107 H10L 115.0
O3 K10 O1 121.71(6)
O3 K10 O2 98.05(6)
O1 K10 O2 60.50(6)
O3 K10 O6 97.06(6)
O1 K10 O6 136.09(6)
O2 K10 O6 97.09(6)
O3 K10 O5 135.73(6)
O1 K10 O5 97.38(6)
O2 K10 O5 120.52(6)
O6 K10 O5 59.92(6)
O3 K10 O4 60.28(6)
O1 K10 O4 97.46(6)
O2 K10 O4 136.72(6)
O6 K10 O4 120.99(6)
O5 K10 O4 97.57(6)
O3 K10 N1 119.68(6)
O1 K10 N1 59.93(7)
O2 K10 N1 119.80(7)
O6 K10 N1 120.01(7)
O5 K10 N1 60.74(6)
O4 K10 N1 59.99(6)
O3 K10 N2 61.23(6)
O1 K10 N2 120.14(7)
O2 K10 N2 60.12(6)
O6 K10 N2 59.15(6)
O5 K10 N2 118.34(6)
O4 K10 N2 120.84(6)
N1 K10 N2 178.99(7)
O9 K11 O7 118.39(6)
O9 K11 O10 60.72(6)
O7 K11 O10 97.60(6)
O9 K11 O8 96.44(6)
O7 K11 O8 59.69(6)
O10 K11 O8 137.09(6)
O9 K11 O12 96.01(6)
O7 K11 O12 140.75(6)
O10 K11 O12 116.51(6)
O8 K11 O12 100.66(6)
O9 K11 O11 136.37(6)
O7 K11 O11 100.14(6)
O10 K11 O11 96.53(6)
O8 K11 O11 121.65(6)
O12 K11 O11 59.26(6)
O9 K11 N4 60.02(6)
O7 K11 N4 119.15(6)
O10 K11 N4 119.72(7)
O8 K11 N4 60.33(6)
O12 K11 N4 60.90(6)
O11 K11 N4 119.02(6)
O9 K11 N3 120.63(7)
O7 K11 N3 60.80(6)
O10 K11 N3 60.89(7)
O8 K11 N3 119.49(6)
O12 K11 N3 118.67(7)
O11 K11 N3 60.45(6)
N4 K11 N3 179.33(7)
N1 C1 C2 114.3(2)
N1 C1 H1A 108.7
C2 C1 H1A 108.7
N1 C1 H1B 108.7
C2 C1 H1B 108.7
H1A C1 H1B 107.6
O1 C2 C1 109.1(2)
O1 C2 H2A 109.9
C1 C2 H2A 109.9
O1 C2 H2B 109.9
C1 C2 H2B 109.9
H2A C2 H2B 108.3
O1 C3 C4 109.8(2)
O1 C3 H3A 109.7
C4 C3 H3A 109.7
O1 C3 H3B 109.7
C4 C3 H3B 109.7
H3A C3 H3B 108.2
O2 C4 C3 109.8(2)
O2 C4 H4A 109.7
C3 C4 H4A 109.7
O2 C4 H4B 109.7
C3 C4 H4B 109.7
H4A C4 H4B 108.2
O2 C5 C6 109.4(2)
O2 C5 H5A 109.8
C6 C5 H5A 109.8
O2 C5 H5B 109.8
C6 C5 H5B 109.8
H5A C5 H5B 108.2
N2 C6 C5 114.1(2)
N2 C6 H6A 108.7
C5 C6 H6A 108.7
N2 C6 H6B 108.7
C5 C6 H6B 108.7
H6A C6 H6B 107.6
N2 C7 C8 114.0(2)
N2 C7 H7A 108.8
C8 C7 H7A 108.8
N2 C7 H7B 108.8
C8 C7 H7B 108.8
H7A C7 H7B 107.7
O3 C8 C7 109.1(2)
O3 C8 H8A 109.9
C7 C8 H8A 109.9
O3 C8 H8B 109.9
C7 C8 H8B 109.9
H8A C8 H8B 108.3
O3 C9 C10 109.1(3)
O3 C9 H9A 109.9
C10 C9 H9A 109.9
O3 C9 H9B 109.9
C10 C9 H9B 109.9
H9A C9 H9B 108.3
O4 C10 C9 108.5(3)
O4 C10 H10M 110.0
C9 C10 H10M 110.0
O4 C10 H10N 110.0
C9 C10 H10N 110.0
H10M C10 H10N 108.4
O4 C11 C12 108.8(3)
O4 C11 H11A 109.9
C12 C11 H11A 109.9
O4 C11 H11B 109.9
C12 C11 H11B 109.9
H11A C11 H11B 108.3
N1 C12 C11 113.1(3)
N1 C12 H12A 108.9
C11 C12 H12A 108.9
N1 C12 H12B 108.9
C11 C12 H12B 108.9
H12A C12 H12B 107.8
N1 C13 C14 114.3(2)
N1 C13 H13A 108.7
C14 C13 H13A 108.7
N1 C13 H13B 108.7
C14 C13 H13B 108.7
H13A C13 H13B 107.6
O5 C14 C13 109.2(2)
O5 C14 H14A 109.8
C13 C14 H14A 109.8
O5 C14 H14B 109.8
C13 C14 H14B 109.8
H14A C14 H14B 108.3
O5 C15 C16 109.4(2)
O5 C15 H15A 109.8
C16 C15 H15A 109.8
O5 C15 H15B 109.8
C16 C15 H15B 109.8
H15A C15 H15B 108.2
O6 C16 C15 109.4(2)
O6 C16 H16A 109.8
C15 C16 H16A 109.8
O6 C16 H16B 109.8
C15 C16 H16B 109.8
H16A C16 H16B 108.2
O6 C17 C18 108.6(2)
O6 C17 H17A 110.0
C18 C17 H17A 110.0
O6 C17 H17B 110.0
C18 C17 H17B 110.0
H17A C17 H17B 108.4
N2 C18 C17 113.5(2)
N2 C18 H18A 108.9
C17 C18 H18A 108.9
N2 C18 H18B 108.9
C17 C18 H18B 108.9
H18A C18 H18B 107.7
N3 C19 C20 114.2(3)
N3 C19 H19A 108.7
C20 C19 H19A 108.7
N3 C19 H19B 108.7
C20 C19 H19B 108.7
H19A C19 H19B 107.6
O7 C20 C19 109.0(3)
O7 C20 H20A 109.9
C19 C20 H20A 109.9
O7 C20 H20B 109.9
C19 C20 H20B 109.9
H20A C20 H20B 108.3
O7 C21 C22 109.4(2)
O7 C21 H21A 109.8
C22 C21 H21A 109.8
O7 C21 H21B 109.8
C22 C21 H21B 109.8
H21A C21 H21B 108.2
O8 C22 C21 109.1(2)
O8 C22 H22A 109.9
C21 C22 H22A 109.9
O8 C22 H22B 109.9
C21 C22 H22B 109.9
H22A C22 H22B 108.3
O8 C23 C24 108.6(2)
O8 C23 H23A 110.0
C24 C23 H23A 110.0
O8 C23 H23B 110.0
C24 C23 H23B 110.0
H23A C23 H23B 108.4
N4 C24 C23 114.0(2)
N4 C24 H24A 108.7
C23 C24 H24A 108.7
N4 C24 H24B 108.7
C23 C24 H24B 108.7
H24A C24 H24B 107.6
N4 C26 C27 113.9(3)
N4 C26 H26A 108.8
C27 C26 H26A 108.8
N4 C26 H26B 108.8
C27 C26 H26B 108.8
H26A C26 H26B 107.7
O9 C27 C26 109.4(2)
O9 C27 H27A 109.8
C26 C27 H27A 109.8
O9 C27 H27B 109.8
C26 C27 H27B 109.8
H27A C27 H27B 108.2
O9 C28 C29 109.6(3)
O9 C28 H28A 109.8
C29 C28 H28A 109.8
O9 C28 H28B 109.8
C29 C28 H28B 109.8
H28A C28 H28B 108.2
O10 C29 C28 109.7(3)
O10 C29 H29A 109.7
C28 C29 H29A 109.7
O10 C29 H29B 109.7
C28 C29 H29B 109.7
H29A C29 H29B 108.2
O10 C30 C31 109.5(3)
O10 C30 H30A 109.8
C31 C30 H30A 109.8
O10 C30 H30B 109.8
C31 C30 H30B 109.8
H30A C30 H30B 108.2
N3 C31 C30 113.9(3)
N3 C31 H31A 108.8
C30 C31 H31A 108.8
N3 C31 H31B 108.8
C30 C31 H31B 108.8
H31A C31 H31B 107.7
N3 C32 C33 114.8(3)
N3 C32 H32A 108.6
C33 C32 H32A 108.6
N3 C32 H32B 108.6
C33 C32 H32B 108.6
H32A C32 H32B 107.5
O11 C33 C32 109.3(2)
O11 C33 H33A 109.8
C32 C33 H33A 109.8
O11 C33 H33B 109.8
C32 C33 H33B 109.8
H33A C33 H33B 108.3
O11 C34 C35 109.1(2)
O11 C34 H34A 109.9
C35 C34 H34A 109.9
O11 C34 H34B 109.9
C35 C34 H34B 109.9
H34A C34 H34B 108.3
O12 C35 C34 109.6(2)
O12 C35 H35A 109.8
C34 C35 H35A 109.8
O12 C35 H35B 109.8
C34 C35 H35B 109.8
H35A C35 H35B 108.2
O12 C36 C37 109.3(2)
O12 C36 H36A 109.8
C37 C36 H36A 109.8
O12 C36 H36B 109.8
C37 C36 H36B 109.8
H36A C36 H36B 108.3
N4 C37 C36 114.7(2)
N4 C37 H37A 108.6
C36 C37 H37A 108.6
N4 C37 H37B 108.6
C36 C37 H37B 108.6
H37A C37 H37B 107.6
C13 N1 C12 110.0(2)
C13 N1 C1 110.5(2)
C12 N1 C1 109.3(2)
C13 N1 K10 108.14(17)
C12 N1 K10 109.54(17)
C1 N1 K10 109.26(18)
C18 N2 C6 109.8(2)
C18 N2 C7 110.5(2)
C6 N2 C7 110.2(2)
C18 N2 K10 110.51(16)
C6 N2 K10 109.33(16)
C7 N2 K10 106.42(16)
C19 N3 C32 110.0(2)
C19 N3 C31 110.1(3)
C32 N3 C31 110.6(2)
C19 N3 K11 108.72(17)
C32 N3 K11 108.81(17)
C31 N3 K11 108.60(18)
C26 N4 C37 109.9(2)
C26 N4 C24 110.3(2)
C37 N4 C24 110.1(2)
C26 N4 K11 109.54(17)
C37 N4 K11 108.66(17)
C24 N4 K11 108.32(16)
C3 O1 C2 110.9(2)
C3 O1 K10 116.22(17)
C2 O1 K10 120.12(18)
C4 O2 C5 110.9(2)
C4 O2 K10 113.71(17)
C5 O2 K10 117.98(16)
C9 O3 C8 111.1(2)
C9 O3 K10 117.46(16)
C8 O3 K10 117.69(15)
C11 O4 C10 110.7(2)
C11 O4 K10 116.52(17)
C10 O4 K10 111.58(17)
C14 O5 C15 110.8(2)
C14 O5 K10 115.54(16)
C15 O5 K10 112.81(16)
C17 O6 C16 111.4(2)
C17 O6 K10 118.80(16)
C16 O6 K10 115.36(16)
C21 O7 C20 110.7(2)
C21 O7 K11 117.94(15)
C20 O7 K11 117.56(16)
C22 O8 C23 109.9(2)
C22 O8 K11 114.24(15)
C23 O8 K11 119.40(16)
C27 O9 C28 110.7(2)
C27 O9 K11 120.75(16)
C28 O9 K11 115.48(17)
C30 O10 C29 110.7(2)
C30 O10 K11 117.30(18)
C29 O10 K11 113.65(17)
C34 O11 C33 110.3(2)
C34 O11 K11 114.00(16)
C33 O11 K11 117.48(16)
C36 O12 C35 110.8(2)
C36 O12 K11 117.13(17)
C35 O12 K11 117.55(16)
N5 C40 C41 111.0(3)
N6 C41 C40 111.0(3)
N8 C42 C43 112.0(3)
N8 C42 N18 128.1(8)
C43 C42 N18 102.0(8)
N7 C43 C42 111.1(3)
N9 C45 C44 105.8(5)
C45 C44 N10 94.1(6)
N21 C144 C145 94.3(12)
N21 C144 N20 31.6(7)
C145 C144 N20 119.5(11)
N19 C145 C144 115.8(11)
N21 N20 C144 63.7(13)
N20 N21 C144 84.7(14)

loop_
_geom_bond_atom_site_label_1
_geom_bond_atom_site_label_2
_geom_bond_distance
Ge1 C100 2.008(3)
Ge1 Ge3 2.5199(4)
Ge1 Ge7 2.5240(4)
Ge1 Ge8 2.5948(4)
Ge1 Ge6 2.6021(4)
Ge2 Ge9 2.5824(4)
Ge2 Ge5 2.5872(4)
Ge2 Ge3 2.6722(4)
Ge2 Ge6 2.7100(4)
Ge2 Ge4 2.9101(4)
Ge3 Ge5 2.5233(4)
Ge3 Ge6 2.6572(4)
Ge4 Ge5 2.5868(4)
Ge4 Ge9 2.5897(4)
Ge4 Ge7 2.6848(4)
Ge4 Ge8 2.6863(4)
Ge5 C104 2.004(3)
Ge5 Ge7 2.5255(4)
Ge6 Ge9 2.5893(4)
Ge6 Ge8 2.8993(4)
Ge7 Ge8 2.6883(4)
Ge8 Ge9 2.5909(4)
C100 C101 1.493(4)
C100 H10A 0.9900
C100 H10B 0.9900
C101 C103 1.477(5)
C101 C102 1.506(4)
C101 H101 1.0000
C102 C103 1.492(5)
C102 H10C 0.9900
C102 H10D 0.9900
C103 H10E 0.9900
C103 H10F 0.9900
C104 C105 1.502(4)
C104 H10G 0.9900
C104 H10H 0.9900
C105 C106 1.489(4)
C105 C107 1.506(4)
C105 H105 1.0000
C106 C107 1.510(5)
C106 H10I 0.9900
C106 H10J 0.9900
C107 H10K 0.9900
C107 H10L 0.9900
K10 O3 2.7571(19)
K10 O1 2.792(2)
K10 O2 2.822(2)
K10 O6 2.846(2)
K10 O5 2.851(2)
K10 O4 2.859(2)
K10 N1 3.020(2)
K10 N2 3.036(2)
K11 O9 2.788(2)
K11 O7 2.792(2)
K11 O10 2.811(2)
K11 O8 2.8236(19)
K11 O12 2.827(2)
K11 O11 2.869(2)
K11 N4 2.996(2)
K11 N3 2.996(2)
C1 N1 1.473(4)
C1 C2 1.494(5)
C1 H1A 0.9900
C1 H1B 0.9900
C2 O1 1.427(4)
C2 H2A 0.9900
C2 H2B 0.9900
C3 O1 1.421(4)
C3 C4 1.495(5)
C3 H3A 0.9900
C3 H3B 0.9900
C4 O2 1.424(4)
C4 H4A 0.9900
C4 H4B 0.9900
C5 O2 1.433(4)
C5 C6 1.503(4)
C5 H5A 0.9900
C5 H5B 0.9900
C6 N2 1.469(4)
C6 H6A 0.9900
C6 H6B 0.9900
C7 N2 1.475(4)
C7 C8 1.498(4)
C7 H7A 0.9900
C7 H7B 0.9900
C8 O3 1.429(3)
C8 H8A 0.9900
C8 H8B 0.9900
C9 O3 1.422(4)
C9 C10 1.494(5)
C9 H9A 0.9900
C9 H9B 0.9900
C10 O4 1.432(4)
C10 H10M 0.9900
C10 H10N 0.9900
C11 O4 1.418(4)
C11 C12 1.513(4)
C11 H11A 0.9900
C11 H11B 0.9900
C12 N1 1.470(4)
C12 H12A 0.9900
C12 H12B 0.9900
C13 N1 1.468(4)
C13 C14 1.500(5)
C13 H13A 0.9900
C13 H13B 0.9900
C14 O5 1.426(3)
C14 H14A 0.9900
C14 H14B 0.9900
C15 O5 1.429(3)
C15 C16 1.486(4)
C15 H15A 0.9900
C15 H15B 0.9900
C16 O6 1.430(3)
C16 H16A 0.9900
C16 H16B 0.9900
C17 O6 1.423(4)
C17 C18 1.507(4)
C17 H17A 0.9900
C17 H17B 0.9900
C18 N2 1.466(4)
C18 H18A 0.9900
C18 H18B 0.9900
C19 N3 1.468(4)
C19 C20 1.497(5)
C19 H19A 0.9900
C19 H19B 0.9900
C20 O7 1.430(3)
C20 H20A 0.9900
C20 H20B 0.9900
C21 O7 1.426(3)
C21 C22 1.491(4)
C21 H21A 0.9900
C21 H21B 0.9900
C22 O8 1.428(3)
C22 H22A 0.9900
C22 H22B 0.9900
C23 O8 1.429(3)
C23 C24 1.505(4)
C23 H23A 0.9900
C23 H23B 0.9900
C24 N4 1.470(4)
C24 H24A 0.9900
C24 H24B 0.9900
C26 N4 1.465(4)
C26 C27 1.502(4)
C26 H26A 0.9900
C26 H26B 0.9900
C27 O9 1.420(4)
C27 H27A 0.9900
C27 H27B 0.9900
C28 O9 1.429(3)
C28 C29 1.481(5)
C28 H28A 0.9900
C28 H28B 0.9900
C29 O10 1.436(4)
C29 H29A 0.9900
C29 H29B 0.9900
C30 O10 1.414(4)
C30 C31 1.509(5)
C30 H30A 0.9900
C30 H30B 0.9900
C31 N3 1.469(4)
C31 H31A 0.9900
C31 H31B 0.9900
C32 N3 1.468(4)
C32 C33 1.501(4)
C32 H32A 0.9900
C32 H32B 0.9900
C33 O11 1.427(4)
C33 H33A 0.9900
C33 H33B 0.9900
C34 O11 1.427(3)
C34 C35 1.497(4)
C34 H34A 0.9900
C34 H34B 0.9900
C35 O12 1.426(3)
C35 H35A 0.9900
C35 H35B 0.9900
C36 O12 1.422(4)
C36 C37 1.508(4)
C36 H36A 0.9900
C36 H36B 0.9900
C37 N4 1.466(4)
C37 H37A 0.9900
C37 H37B 0.9900
C40 N5 1.484(4)
C40 C41 1.518(5)
C41 N6 1.481(4)
C42 N8 1.487(5)
C42 C43 1.508(5)
C42 N18 1.66(2)
C43 N7 1.473(5)
C45 N9 1.369(10)
C45 C44 1.638(9)
C44 N10 1.577(11)
N19 C145 1.315(14)
C144 N21 1.38(2)
C144 C145 1.606(9)
C144 N20 1.529(18)
N20 N21 0.804(14)
